data_4130710
loop_
_publ_author_name
'Zhang, Yu'
'Petersen, Jeffrey L.'
'Milsmann, Carsten'

_publ_section_title
;
 A Luminescent Zirconium(IV) Complex as a Molecular Photosensitizer for
 Visible Light Photoredox Catalysis.
;
_journal_issue 40
_journal_name_full 'Journal of the American Chemical Society'
_journal_page_first 13115
_journal_page_last 13118
_journal_paper_doi 10.1021/jacs.6b05934
_journal_volume 138
_journal_year 2016
_chemical_formula_sum 'C80.5 H86 Li N6 O4 Ti'
_chemical_formula_weight 1256.39
_space_group_crystal_system triclinic
_space_group_IT_number 2
_space_group_name_Hall '-P 1'
_space_group_name_H-M_alt 'P -1'
_atom_sites_solution_hydrogens geom
_cell_angle_alpha 66.7781(19)
_cell_angle_beta 68.3245(19)
_cell_angle_gamma 78.740(2)
_cell_formula_units_Z 2
_cell_length_a 14.0330(10)
_cell_length_b 15.4827(10)
_cell_length_c 18.3458(14)
_cell_measurement_reflns_used 9304
_cell_measurement_temperature 100.(2)
_cell_measurement_theta_max 27.449
_cell_measurement_theta_min 2.91
_cell_volume 3398.3(4)
_computing_cell_refinement 'APEX2 v2014.7-1 (Bruker AXS)'
_computing_data_reduction 'SAINT V8.34A (Bruker AXS Inc., 2013)'
_computing_structure_refinement 'SHELXL-2014 (Sheldrick, 2014)'
_diffrn_ambient_temperature 100.(2)
_diffrn_detector_area_resol_mean 10.4167
_diffrn_measured_fraction_theta_full 0.999
_diffrn_measured_fraction_theta_max 0.999
_diffrn_measurement_device_type 'Bruker AXS D8 Venture fixed chi'
_diffrn_measurement_method 'omega scan, PHOTON 100 CMOS'
_diffrn_radiation_monochromator Triumph
_diffrn_radiation_type 'Mo K\a'
_diffrn_radiation_wavelength 0.71073
_diffrn_reflns_av_R_equivalents 0.0655
_diffrn_reflns_av_unetI/netI 0.0579
_diffrn_reflns_limit_h_max 17
_diffrn_reflns_limit_h_min -17
_diffrn_reflns_limit_k_max 19
_diffrn_reflns_limit_k_min -19
_diffrn_reflns_limit_l_max 23
_diffrn_reflns_limit_l_min -23
_diffrn_reflns_number 83363
_diffrn_reflns_theta_full 26.50
_diffrn_reflns_theta_max 26.50
_diffrn_reflns_theta_min 2.81
_diffrn_source_type fine-focus
_exptl_absorpt_coefficient_mu 0.182
_exptl_absorpt_correction_T_max 0.98
_exptl_absorpt_correction_T_min 0.88
_exptl_absorpt_correction_type multi-scan
_exptl_absorpt_process_details 'SADABS V2014/3 (Bruker AXS Inc.)'
_exptl_crystal_colour 'dark red'
_exptl_crystal_density_diffrn 1.228
_exptl_crystal_density_method 'not measured'
_exptl_crystal_description parallelopiped
_exptl_crystal_F_000 1336
_exptl_crystal_size_max 0.584
_exptl_crystal_size_mid 0.243
_exptl_crystal_size_min 0.088
_refine_diff_density_max 1.321
_refine_diff_density_min -0.500
_refine_ls_extinction_method none
_refine_ls_goodness_of_fit_ref 1.020
_refine_ls_hydrogen_treatment riding
_refine_ls_matrix_type full
_refine_ls_number_parameters 849
_refine_ls_number_reflns 14093
_refine_ls_number_restraints 22
_refine_ls_restrained_S_all 1.040
_refine_ls_R_factor_all 0.1131
_refine_ls_R_factor_gt 0.0639
_refine_ls_shift/su_max 0.001
_refine_ls_shift/su_mean 0.000
_refine_ls_structure_factor_coef Fsqd
_refine_ls_weighting_details 'w=1/[\s^2^(Fo^2^)+(0.0572P)^2^+6.1706P] where P=(Fo^2^+2Fc^2^)/3'
_refine_ls_weighting_scheme calc
_refine_ls_wR_factor_gt 0.1397
_refine_ls_wR_factor_ref 0.1698
_reflns_number_gt 9353
_reflns_number_total 14093
_reflns_threshold_expression 'I > 2\s(I)'
_cod_data_source_file ja6b05934_si_004.cif
_cod_data_source_block compound_[Li(THF)4][Ti(Me-PDP)2]
_cod_original_formula_sum 'C80.50 H86 Li N6 O4 Ti'
_cod_database_code 4130710

loop_
_space_group_symop_operation_xyz
'x, y, z'
'-x, -y, -z'

loop_
_atom_site_type_symbol
_atom_site_label
_atom_site_fract_x
_atom_site_fract_y
_atom_site_fract_z
_atom_site_U_iso_or_equiv
_atom_site_adp_type
_atom_site_calc_flag
_atom_site_refinement_flags_adp
_atom_site_refinement_flags_occupancy
_atom_site_refinement_flags_posn
_atom_site_occupancy
_atom_site_disorder_assembly
_atom_site_disorder_group
Ti Ti1 0.80309(4) 0.84023(3) 0.74083(3) 0.01782(13) Uani d . . . 1 . .
N N1 0.70731(17) 0.93203(16) 0.80173(14) 0.0224(5) Uani d . . . 1 . .
N N2 0.70962(16) 0.91950(15) 0.66524(14) 0.0175(5) Uani d . . . 1 . .
N N3 0.84055(17) 0.78134(16) 0.64699(14) 0.0212(5) Uani d . . . 1 . .
N N4 0.72430(17) 0.72033(16) 0.83378(14) 0.0205(5) Uani d . . . 1 . .
N N5 0.89996(16) 0.76603(15) 0.81496(14) 0.0185(5) Uani d . . . 1 . .
N N6 0.93368(16) 0.92014(15) 0.68500(14) 0.0185(5) Uani d . . . 1 . .
C C1 0.6914(2) 0.9476(2) 0.87348(18) 0.0286(7) Uani d . . . 1 . .
C C2 0.6279(2) 1.0277(2) 0.8746(2) 0.0310(7) Uani d . . . 1 . .
H H2 0.6047 1.0528 0.9183 0.037 Uiso calc U . R 1 . .
C C3 0.6038(2) 1.0655(2) 0.79959(18) 0.0250(6) Uani d . . . 1 . .
C C4 0.6530(2) 1.00396(19) 0.75625(17) 0.0202(6) Uani d . . . 1 . .
C C5 0.65168(19) 0.99570(18) 0.68058(17) 0.0181(6) Uani d . . . 1 . .
C C6 0.5984(2) 1.05384(19) 0.62653(17) 0.0209(6) Uani d . . . 1 . .
H H6 0.5566 1.1066 0.6371 0.025 Uiso calc U . R 1 . .
C C7 0.6070(2) 1.03377(19) 0.55721(18) 0.0226(6) Uani d . . . 1 . .
H H7 0.572 1.074 0.5194 0.027 Uiso calc U . R 1 . .
C C8 0.6658(2) 0.95607(19) 0.54199(17) 0.0211(6) Uani d . . . 1 . .
H H8 0.6713 0.9425 0.4943 0.025 Uiso calc U . R 1 . .
C C9 0.71657(19) 0.89812(19) 0.59817(17) 0.0191(6) Uani d . . . 1 . .
C C10 0.78309(19) 0.81437(19) 0.59343(17) 0.0190(6) Uani d . . . 1 . .
C C11 0.8093(2) 0.76111(19) 0.54165(17) 0.0211(6) Uani d . . . 1 . .
C C12 0.8879(2) 0.6952(2) 0.56442(18) 0.0263(6) Uani d . . . 1 . .
H H12 0.9234 0.6496 0.5397 0.032 Uiso calc U . R 1 . .
C C13 0.9040(2) 0.7086(2) 0.62868(18) 0.0250(6) Uani d . . . 1 . .
C C14 0.5434(2) 1.1552(2) 0.77589(19) 0.0263(6) Uani d . . . 1 . .
C C15 0.4516(2) 1.1735(2) 0.8333(2) 0.0358(8) Uani d . . . 1 . .
H H15 0.426 1.1263 0.8867 0.043 Uiso calc U . R 1 . .
C C16 0.3972(3) 1.2594(3) 0.8137(2) 0.0432(9) Uani d . . . 1 . .
H H16 0.3344 1.2704 0.8536 0.052 Uiso calc U . R 1 . .
C C17 0.4329(3) 1.3289(2) 0.7374(2) 0.0412(9) Uani d . . . 1 . .
H H17 0.3954 1.3879 0.7245 0.049 Uiso calc U . R 1 . .
C C18 0.5235(3) 1.3129(2) 0.6793(2) 0.0363(8) Uani d . . . 1 . .
H H18 0.5483 1.3609 0.6261 0.044 Uiso calc U . R 1 . .
C C19 0.5784(2) 1.2270(2) 0.6983(2) 0.0291(7) Uani d . . . 1 . .
H H19 0.6409 1.2167 0.658 0.035 Uiso calc U . R 1 . .
C C20 0.7650(2) 0.76428(19) 0.47940(18) 0.0239(6) Uani d . . . 1 . .
C C21 0.6591(2) 0.7707(2) 0.4951(2) 0.0284(7) Uani d . . . 1 . .
H H21 0.6137 0.7754 0.5469 0.034 Uiso calc U . R 1 . .
C C22 0.6190(3) 0.7705(2) 0.4367(2) 0.0376(8) Uani d . . . 1 . .
H H22 0.5467 0.775 0.4487 0.045 Uiso calc U . R 1 . .
C C23 0.6835(3) 0.7637(2) 0.3614(2) 0.0441(9) Uani d . . . 1 . .
H H23 0.6559 0.7644 0.321 0.053 Uiso calc U . R 1 . .
C C24 0.7877(3) 0.7560(2) 0.3449(2) 0.0439(9) Uani d . . . 1 . .
H H24 0.8323 0.7505 0.2933 0.053 Uiso calc U . R 1 . .
C C25 0.8287(3) 0.7563(2) 0.4031(2) 0.0326(7) Uani d . . . 1 . .
H H25 0.9011 0.7509 0.3908 0.039 Uiso calc U . R 1 . .
C C26 0.7399(3) 0.8832(3) 0.9378(2) 0.0414(9) Uani d . . . 1 . .
H H26A 0.7116 0.8211 0.9626 0.062 Uiso calc U . R 1 . .
H H26B 0.7256 0.9093 0.9818 0.062 Uiso calc U . R 1 . .
H H26C 0.8144 0.877 0.911 0.062 Uiso calc U . R 1 . .
C C27 0.9761(3) 0.6557(3) 0.6765(2) 0.0389(8) Uani d . . . 1 . .
H H27A 1.0262 0.6983 0.6673 0.058 Uiso calc U . R 1 . .
H H27B 1.0122 0.6038 0.6572 0.058 Uiso calc U . R 1 . .
H H27C 0.9373 0.6304 0.7365 0.058 Uiso calc U . R 1 . .
C C28 0.6327(2) 0.6855(2) 0.85417(19) 0.0261(6) Uani d . . . 1 . .
C C29 0.6147(2) 0.6095(2) 0.92846(19) 0.0272(7) Uani d . . . 1 . .
H H29 0.5562 0.5727 0.9553 0.033 Uiso calc U . R 1 . .
C C30 0.6982(2) 0.59621(19) 0.95757(18) 0.0218(6) Uani d . . . 1 . .
C C31 0.7656(2) 0.66539(18) 0.89644(17) 0.0195(6) Uani d . . . 1 . .
C C32 0.8680(2) 0.68688(19) 0.88274(17) 0.0206(6) Uani d . . . 1 . .
C C33 0.9336(2) 0.6349(2) 0.92813(18) 0.0260(6) Uani d . . . 1 . .
H H33 0.9124 0.5788 0.9748 0.031 Uiso calc U . R 1 . .
C C34 1.0304(2) 0.6663(2) 0.90411(19) 0.0298(7) Uani d . . . 1 . .
H H34 1.0761 0.631 0.9343 0.036 Uiso calc U . R 1 . .
C C35 1.0614(2) 0.7487(2) 0.83646(18) 0.0275(7) Uani d . . . 1 . .
H H35 1.1267 0.7714 0.8215 0.033 Uiso calc U . R 1 . .
C C36 0.9948(2) 0.7975(2) 0.79083(17) 0.0217(6) Uani d . . . 1 . .
C C37 1.0139(2) 0.88166(19) 0.71743(17) 0.0198(6) Uani d . . . 1 . .
C C38 1.0972(2) 0.93905(19) 0.67143(17) 0.0203(6) Uani d . . . 1 . .
C C39 1.0652(2) 1.01510(19) 0.61020(17) 0.0209(6) Uani d . . . 1 . .
H H39 1.1044 1.0671 0.5697 0.025 Uiso calc U . R 1 . .
C C40 0.9667(2) 1.00104(18) 0.61922(17) 0.0187(6) Uani d . . . 1 . .
C C41 0.70522(19) 0.52897(19) 1.03912(17) 0.0203(6) Uani d . . . 1 . .
C C42 0.7312(2) 0.5585(2) 1.09175(18) 0.0235(6) Uani d . . . 1 . .
H H42 0.7463 0.6223 1.0737 0.028 Uiso calc U . R 1 . .
C C43 0.7355(2) 0.4971(2) 1.16961(18) 0.0262(6) Uani d . . . 1 . .
H H43 0.7534 0.5188 1.2043 0.031 Uiso calc U . R 1 . .
C C44 0.7136(2) 0.4040(2) 1.19662(19) 0.0279(7) Uani d . . . 1 . .
H H44 0.7166 0.3615 1.2499 0.033 Uiso calc U . R 1 . .
C C45 0.6872(2) 0.3735(2) 1.1457(2) 0.0283(7) Uani d . . . 1 . .
H H45 0.6723 0.3095 1.1642 0.034 Uiso calc U . R 1 . .
C C46 0.6822(2) 0.4351(2) 1.06782(19) 0.0240(6) Uani d . . . 1 . .
H H46 0.6629 0.4132 1.0339 0.029 Uiso calc U . R 1 . .
C C47 1.2018(2) 0.9231(2) 0.67757(17) 0.0221(6) Uani d . . . 1 . .
C C48 1.2448(2) 0.9904(2) 0.68683(19) 0.0301(7) Uani d . . . 1 . .
H H48 1.2048 1.0457 0.6931 0.036 Uiso calc U . R 1 . .
C C49 1.3454(3) 0.9775(2) 0.6870(2) 0.0409(9) Uani d . . . 1 . .
H H49 1.3741 1.0244 0.6925 0.049 Uiso calc U . R 1 . .
C C50 1.4038(2) 0.8975(2) 0.6793(2) 0.0392(9) Uani d . . . 1 . .
H H50 1.4724 0.8886 0.6802 0.047 Uiso calc U . R 1 . .
C C51 1.3626(2) 0.8302(2) 0.6703(2) 0.0340(8) Uani d . . . 1 . .
H H51 1.4029 0.7747 0.6648 0.041 Uiso calc U . R 1 . .
C C52 1.2624(2) 0.8428(2) 0.66901(18) 0.0268(7) Uani d . . . 1 . .
H H52 1.2349 0.7961 0.6622 0.032 Uiso calc U . R 1 . .
C C53 0.5678(3) 0.7301(3) 0.7980(2) 0.0404(9) Uani d . . . 1 . .
H H53A 0.5511 0.7964 0.7926 0.061 Uiso calc U . R 1 . .
H H53B 0.5042 0.6971 0.8222 0.061 Uiso calc U . R 1 . .
H H53C 0.6058 0.726 0.7426 0.061 Uiso calc U . R 1 . .
C C54 0.9035(2) 1.05999(19) 0.56468(18) 0.0226(6) Uani d . . . 1 . .
H H54A 0.8878 1.022 0.5391 0.034 Uiso calc U . R 1 . .
H H54B 0.9421 1.1137 0.5205 0.034 Uiso calc U . R 1 . .
H H54C 0.8394 1.0829 0.5987 0.034 Uiso calc U . R 1 . .
Li Li1 0.2345(5) 0.6799(5) 0.1306(4) 0.0478(16) Uani d . . . 1 . .
O O1 0.30988(18) 0.57782(18) 0.18625(18) 0.0494(7) Uani d . . . 1 . .
C C55 0.2663(3) 0.4950(3) 0.2540(3) 0.0604(12) Uani d . . . 1 . .
H H55A 0.2681 0.4444 0.2332 0.073 Uiso calc U . R 1 . .
H H55B 0.1943 0.5087 0.2854 0.073 Uiso calc U . R 1 . .
C C56 0.3338(4) 0.4674(4) 0.3083(3) 0.0810(16) Uani d . . . 1 . .
H H56A 0.3132 0.5041 0.3459 0.097 Uiso calc U . R 1 . .
H H56B 0.3318 0.3994 0.3424 0.097 Uiso calc U . R 1 . .
C C57 0.4372(3) 0.4912(3) 0.2452(4) 0.0807(17) Uani d . . . 1 . .
H H57A 0.4687 0.4403 0.2223 0.097 Uiso calc U . R 1 . .
H H57B 0.4835 0.5024 0.2698 0.097 Uiso calc U . R 1 . .
C C58 0.4152(3) 0.5791(4) 0.1791(3) 0.0661(13) Uani d . . . 1 . .
H H58A 0.4254 0.6352 0.188 0.079 Uiso calc U . R 1 . .
H H58B 0.4614 0.5805 0.1228 0.079 Uiso calc U . R 1 . .
O O2 0.18737(19) 0.76821(18) 0.18768(17) 0.0487(7) Uani d . . . 1 . .
C C59 0.1696(3) 0.7416(3) 0.2758(3) 0.0539(10) Uani d . . . 1 . .
H H59A 0.2338 0.7147 0.289 0.065 Uiso calc U . R 1 . .
H H59B 0.1171 0.6941 0.3088 0.065 Uiso calc U . R 1 . .
C C60 0.1327(3) 0.8298(3) 0.2956(2) 0.0442(9) Uani d . . . 1 . .
H H60A 0.1909 0.8629 0.2885 0.053 Uiso calc U . R 1 . .
H H60B 0.0847 0.816 0.3537 0.053 Uiso calc U . R 1 . .
C C61 0.0791(3) 0.8869(3) 0.2325(2) 0.0438(9) Uani d . . . 1 . .
H H61A 0.0767 0.955 0.2218 0.053 Uiso calc U . R 1 . .
H H61B 0.0083 0.8673 0.2512 0.053 Uiso calc U . R 1 . .
C C62 0.1467(3) 0.8637(3) 0.1557(2) 0.0463(9) Uani d . . . 1 . .
H H62A 0.1061 0.8682 0.12 0.056 Uiso calc U . R 1 . .
H H62B 0.203 0.9073 0.1221 0.056 Uiso calc U . R 1 . .
O O3 0.1055(4) 0.6324(4) 0.1523(3) 0.0276(14) Uiso d . P D 0.5 A 1
C C63 0.0916(6) 0.5819(6) 0.1055(6) 0.037(2) Uiso d . P D 0.5 A 1
H H63A 0.1221 0.5167 0.1222 0.045 Uiso calc U P R 0.5 A 1
H H63B 0.1245 0.6139 0.0445 0.045 Uiso calc U P R 0.5 A 1
C C64 -0.0227(6) 0.5817(9) 0.1266(6) 0.070(3) Uiso d . P D 0.5 A 1
H H64A -0.0423 0.5186 0.1372 0.084 Uiso calc U P R 0.5 A 1
H H64B -0.0452 0.6283 0.0798 0.084 Uiso calc U P R 0.5 A 1
C C65 -0.0715(5) 0.6072(5) 0.2046(5) 0.0447(18) Uiso d . P D 0.5 A 1
H H65A -0.131 0.6528 0.1995 0.054 Uiso calc U P R 0.5 A 1
H H65B -0.0953 0.5504 0.2547 0.054 Uiso calc U P R 0.5 A 1
C C66 0.0096(5) 0.6495(6) 0.2114(5) 0.057(2) Uiso d . P D 0.5 A 1
H H66A -0.0061 0.7181 0.1985 0.069 Uiso calc U P R 0.5 A 1
H H66B 0.0134 0.6207 0.269 0.069 Uiso calc U P R 0.5 A 1
O O3' 0.1072(5) 0.6491(4) 0.1273(4) 0.0456(19) Uiso d . P D 0.5 A 2
C C63' 0.0925(5) 0.5567(5) 0.1277(5) 0.030(2) Uiso d . P D 0.5 A 2
H H63C 0.1206 0.505 0.1685 0.036 Uiso calc U P R 0.5 A 2
H H63D 0.1279 0.5525 0.0714 0.036 Uiso calc U P R 0.5 A 2
C C64' -0.0217(4) 0.5503(5) 0.1522(5) 0.0260(15) Uiso d . P D 0.5 A 2
H H64C -0.0489 0.5049 0.21 0.031 Uiso calc U P R 0.5 A 2
H H64D -0.0377 0.5301 0.1133 0.031 Uiso calc U P R 0.5 A 2
C C65' -0.0675(5) 0.6505(5) 0.1466(5) 0.0450(18) Uiso d . P D 0.5 A 2
H H65C -0.0735 0.6875 0.0903 0.054 Uiso calc U P R 0.5 A 2
H H65D -0.1361 0.6491 0.1893 0.054 Uiso calc U P R 0.5 A 2
C C66' 0.0080(6) 0.6906(7) 0.1627(6) 0.068(3) Uiso d . P D 0.5 A 2
H H66C 0.0063 0.76 0.1355 0.081 Uiso calc U P R 0.5 A 2
H H66D -0.0078 0.6743 0.2237 0.081 Uiso calc U P R 0.5 A 2
O O4 0.3201(9) 0.7524(10) 0.0163(9) 0.098(6) Uiso d . P D 0.5 A 1
C C67 0.2812(9) 0.8209(7) -0.0491(7) 0.072(3) Uiso d . P D 0.5 A 1
H H67A 0.2053 0.8287 -0.0277 0.087 Uiso calc U P R 0.5 A 1
H H67B 0.3012 0.8005 -0.0978 0.087 Uiso calc U P R 0.5 A 1
C C68 0.3300(7) 0.9144(6) -0.0743(7) 0.076(3) Uiso d . P D 0.5 A 1
H H68A 0.2925 0.9487 -0.0355 0.091 Uiso calc U P R 0.5 A 1
H H68B 0.3357 0.9561 -0.1327 0.091 Uiso calc U P R 0.5 A 1
C C69 0.4386(6) 0.8706(5) -0.0645(5) 0.0444(18) Uiso d . P D 0.5 A 1
H H69A 0.4839 0.8566 -0.115 0.053 Uiso calc U P R 0.5 A 1
H H69B 0.4724 0.9149 -0.0562 0.053 Uiso calc U P R 0.5 A 1
C C70 0.4165(8) 0.7783(7) 0.0141(6) 0.068(3) Uiso d . P D 0.5 A 1
H H70A 0.4721 0.7289 0.0071 0.081 Uiso calc U P R 0.5 A 1
H H70B 0.4079 0.7898 0.0656 0.081 Uiso calc U P R 0.5 A 1
O O4' 0.3092(5) 0.7552(6) 0.0147(5) 0.036(2) Uiso d . P D 0.5 A 2
C C67' 0.2452(8) 0.8038(7) -0.0350(6) 0.067(3) Uiso d . P D 0.5 A 2
H H67C 0.184 0.8346 -0.0041 0.08 Uiso calc U P R 0.5 A 2
H H67D 0.2223 0.7604 -0.0522 0.08 Uiso calc U P R 0.5 A 2
C C68' 0.3115(7) 0.8750(7) -0.1091(6) 0.074(3) Uiso d . P D 0.5 A 2
H H68C 0.2704 0.9341 -0.1281 0.088 Uiso calc U P R 0.5 A 2
H H68D 0.344 0.8511 -0.156 0.088 Uiso calc U P R 0.5 A 2
C C69' 0.3949(9) 0.8928(7) -0.0798(6) 0.074(3) Uiso d . P D 0.5 A 2
H H69C 0.4618 0.9043 -0.1253 0.089 Uiso calc U P R 0.5 A 2
H H69D 0.3736 0.9468 -0.0601 0.089 Uiso calc U P R 0.5 A 2
C C70' 0.4002(5) 0.7990(5) -0.0068(5) 0.0326(17) Uiso d . P D 0.5 A 2
H H70C 0.4616 0.759 -0.025 0.039 Uiso calc U P R 0.5 A 2
H H70D 0.4027 0.8111 0.0415 0.039 Uiso calc U P R 0.5 A 2
C C71 0.1561(15) 0.0964(15) 0.8920(11) 0.159(8) Uani d . P . 0.5 B -1
H H71A 0.1643 0.0949 0.8371 0.239 Uiso calc U P R 0.5 B -1
H H71B 0.2181 0.0678 0.9071 0.239 Uiso calc U P R 0.5 B -1
H H71C 0.1452 0.1619 0.8896 0.239 Uiso calc U P R 0.5 B -1
C C72 0.0661(10) 0.0429(12) 0.9561(5) 0.094(6) Uani d . P G 0.5 B -1
C C73 0.0300(15) -0.0310(12) 0.9506(10) 0.113(7) Uani d . P G 0.5 B -1
H H73 0.0599 -0.047 0.9015 0.136 Uiso calc U P R 0.5 B -1
C C74 -0.0500(16) -0.0815(12) 1.0168(15) 0.24(2) Uani d . P G 0.5 B -1
H H74 -0.0746 -0.132 1.013 0.284 Uiso calc U P R 0.5 B -1
C C75 -0.0937(11) -0.0582(18) 1.0885(11) 0.21(2) Uani d . P G 0.5 B -1
H H75 -0.1484 -0.0927 1.1338 0.253 Uiso calc U P R 0.5 B -1
C C76 -0.0576(11) 0.0157(19) 1.0941(5) 0.182(16) Uani d . P G 0.5 B -1
H H76 -0.0876 0.0317 1.1431 0.219 Uiso calc U P R 0.5 B -1
C C77 0.0223(11) 0.0663(14) 1.0279(7) 0.100(8) Uani d . P G 0.5 B -1
H H77 0.047 0.1168 1.0316 0.12 Uiso calc U P R 0.5 B -1
C C78 0.8499(5) 0.4822(4) 0.4918(4) 0.106(2) Uani d . . . 1 . .
H H78A 0.8743 0.4379 0.5376 0.159 Uiso calc U . R 1 . .
H H78B 0.8137 0.537 0.5064 0.159 Uiso calc U . R 1 . .
H H78C 0.9085 0.5027 0.4404 0.159 Uiso calc U . R 1 . .
C C79 0.7777(4) 0.4345(3) 0.4780(3) 0.0615(12) Uani d . . . 1 . .
C C80 0.7930(3) 0.3408(3) 0.4890(2) 0.0542(11) Uani d . . . 1 . .
H H80 0.8478 0.306 0.5087 0.065 Uiso calc U . R 1 . .
C C81 0.7344(4) 0.2956(4) 0.4734(3) 0.0674(13) Uani d . . . 1 . .
H H81 0.7493 0.2306 0.4813 0.081 Uiso calc U . R 1 . .
C C82 0.6553(4) 0.3411(4) 0.4469(3) 0.0800(15) Uani d . . . 1 . .
H H82 0.6147 0.3079 0.4361 0.096 Uiso calc U . R 1 . .
C C83 0.6320(4) 0.4343(5) 0.4350(3) 0.0911(19) Uani d . . . 1 . .
H H83 0.5752 0.4658 0.4167 0.109 Uiso calc U . R 1 . .
C C84 0.6941(5) 0.4844(3) 0.4503(3) 0.091(2) Uani d . . . 1 . .
H H84 0.6794 0.5495 0.4422 0.109 Uiso calc U . R 1 . .

loop_
_atom_site_aniso_label
_atom_site_aniso_U_11
_atom_site_aniso_U_22
_atom_site_aniso_U_33
_atom_site_aniso_U_12
_atom_site_aniso_U_13
_atom_site_aniso_U_23
Ti1 0.0138(2) 0.0192(3) 0.0185(3) -0.00192(18) -0.00459(19) -0.0049(2)
N1 0.0201(12) 0.0260(13) 0.0196(12) -0.0006(10) -0.0058(10) -0.0073(10)
N2 0.0143(11) 0.0181(12) 0.0186(12) -0.0027(9) -0.0032(9) -0.0061(10)
N3 0.0170(11) 0.0224(12) 0.0224(12) 0.0002(9) -0.0060(10) -0.0072(10)
N4 0.0179(11) 0.0201(12) 0.0208(12) -0.0041(9) -0.0061(10) -0.0034(10)
N5 0.0157(11) 0.0182(12) 0.0186(12) -0.0035(9) -0.0034(9) -0.0042(10)
N6 0.0159(11) 0.0188(12) 0.0177(12) -0.0019(9) -0.0031(9) -0.0051(9)
C1 0.0281(16) 0.0351(17) 0.0224(15) 0.0020(13) -0.0075(13) -0.0125(14)
C2 0.0317(17) 0.0347(18) 0.0279(17) 0.0032(14) -0.0065(14) -0.0176(14)
C3 0.0199(14) 0.0269(16) 0.0275(16) -0.0022(12) -0.0052(12) -0.0108(13)
C4 0.0152(13) 0.0229(14) 0.0197(14) -0.0032(11) -0.0017(11) -0.0073(12)
C5 0.0135(12) 0.0186(14) 0.0207(14) -0.0039(10) -0.0026(11) -0.0067(11)
C6 0.0185(13) 0.0175(14) 0.0260(15) 0.0017(11) -0.0076(12) -0.0079(12)
C7 0.0223(14) 0.0192(14) 0.0256(15) 0.0010(11) -0.0119(12) -0.0042(12)
C8 0.0198(13) 0.0228(15) 0.0212(14) -0.0028(11) -0.0074(12) -0.0068(12)
C9 0.0146(13) 0.0206(14) 0.0199(14) -0.0050(11) -0.0031(11) -0.0053(11)
C10 0.0141(12) 0.0195(14) 0.0197(14) -0.0035(10) -0.0029(11) -0.0045(11)
C11 0.0178(13) 0.0204(14) 0.0216(14) -0.0028(11) -0.0031(11) -0.0063(12)
C12 0.0246(15) 0.0263(16) 0.0266(16) 0.0039(12) -0.0063(13) -0.0123(13)
C13 0.0197(14) 0.0278(16) 0.0242(15) 0.0061(12) -0.0062(12) -0.0103(13)
C14 0.0250(15) 0.0268(16) 0.0326(17) 0.0003(12) -0.0092(13) -0.0168(14)
C15 0.0327(17) 0.0353(18) 0.0385(19) 0.0072(14) -0.0054(15) -0.0221(16)
C16 0.039(2) 0.046(2) 0.051(2) 0.0134(16) -0.0123(17) -0.0340(19)
C17 0.049(2) 0.0328(19) 0.057(2) 0.0176(16) -0.0302(19) -0.0281(18)
C18 0.047(2) 0.0247(17) 0.044(2) 0.0023(14) -0.0223(17) -0.0139(15)
C19 0.0272(16) 0.0287(17) 0.0350(18) 0.0003(13) -0.0090(14) -0.0166(14)
C20 0.0288(15) 0.0161(14) 0.0284(16) -0.0016(12) -0.0110(13) -0.0077(12)
C21 0.0316(16) 0.0209(15) 0.0341(17) -0.0035(12) -0.0150(14) -0.0063(13)
C22 0.0407(19) 0.0259(17) 0.055(2) -0.0007(14) -0.0291(18) -0.0109(16)
C23 0.065(3) 0.0345(19) 0.052(2) -0.0011(17) -0.040(2) -0.0160(17)
C24 0.065(3) 0.039(2) 0.039(2) 0.0019(18) -0.0210(19) -0.0227(17)
C25 0.0383(18) 0.0292(17) 0.0338(18) 0.0010(14) -0.0120(15) -0.0159(14)
C26 0.051(2) 0.047(2) 0.0281(18) 0.0150(17) -0.0183(16) -0.0189(16)
C27 0.0364(18) 0.047(2) 0.0378(19) 0.0203(16) -0.0183(16) -0.0247(17)
C28 0.0234(15) 0.0246(15) 0.0301(16) -0.0069(12) -0.0116(13) -0.0043(13)
C29 0.0216(14) 0.0243(15) 0.0320(17) -0.0094(12) -0.0061(13) -0.0048(13)
C30 0.0214(14) 0.0164(14) 0.0263(15) -0.0030(11) -0.0060(12) -0.0069(12)
C31 0.0175(13) 0.0168(14) 0.0222(14) -0.0021(11) -0.0046(11) -0.0061(11)
C32 0.0185(13) 0.0212(14) 0.0175(14) -0.0016(11) -0.0027(11) -0.0050(12)
C33 0.0233(15) 0.0248(15) 0.0209(15) -0.0044(12) -0.0056(12) 0.0010(12)
C34 0.0220(15) 0.0338(17) 0.0268(16) -0.0016(13) -0.0130(13) 0.0007(14)
C35 0.0177(14) 0.0321(17) 0.0262(16) -0.0054(12) -0.0081(12) -0.0009(13)
C36 0.0189(13) 0.0234(15) 0.0198(14) -0.0064(11) -0.0027(11) -0.0057(12)
C37 0.0148(13) 0.0216(14) 0.0201(14) -0.0024(11) -0.0045(11) -0.0049(12)
C38 0.0193(13) 0.0206(14) 0.0192(14) -0.0019(11) -0.0056(11) -0.0055(12)
C39 0.0203(14) 0.0177(14) 0.0210(14) -0.0047(11) -0.0028(11) -0.0049(11)
C40 0.0176(13) 0.0161(13) 0.0185(14) -0.0011(10) -0.0030(11) -0.0047(11)
C41 0.0120(12) 0.0181(14) 0.0235(15) -0.0017(10) 0.0003(11) -0.0051(12)
C42 0.0227(14) 0.0190(14) 0.0239(15) -0.0038(11) -0.0007(12) -0.0077(12)
C43 0.0200(14) 0.0295(16) 0.0258(16) -0.0026(12) -0.0041(12) -0.0089(13)
C44 0.0189(14) 0.0300(17) 0.0253(16) -0.0019(12) -0.0061(12) -0.0010(13)
C45 0.0214(15) 0.0196(15) 0.0370(18) -0.0060(12) -0.0103(13) 0.0000(13)
C46 0.0181(14) 0.0219(15) 0.0308(16) -0.0037(11) -0.0077(12) -0.0073(13)
C47 0.0198(14) 0.0233(15) 0.0167(14) -0.0059(11) -0.0045(11) 0.0003(12)
C48 0.0269(16) 0.0288(17) 0.0334(17) -0.0041(13) -0.0140(14) -0.0048(14)
C49 0.0351(18) 0.0353(19) 0.052(2) -0.0127(15) -0.0247(17) 0.0000(16)
C50 0.0219(16) 0.0381(19) 0.042(2) -0.0098(14) -0.0164(15) 0.0104(16)
C51 0.0198(15) 0.0295(17) 0.0332(18) -0.0015(13) -0.0042(13) 0.0045(14)
C52 0.0194(14) 0.0262(16) 0.0248(16) -0.0050(12) -0.0035(12) -0.0005(13)
C53 0.0308(17) 0.044(2) 0.043(2) -0.0198(15) -0.0190(16) 0.0031(16)
C54 0.0193(14) 0.0195(14) 0.0242(15) -0.0024(11) -0.0061(12) -0.0032(12)
Li1 0.037(3) 0.051(4) 0.068(4) -0.005(3) -0.007(3) -0.041(3)
O1 0.0290(13) 0.0502(16) 0.0715(19) -0.0052(11) -0.0062(12) -0.0319(14)
C55 0.033(2) 0.055(3) 0.081(3) -0.0086(18) -0.009(2) -0.018(2)
C56 0.058(3) 0.073(3) 0.087(4) 0.002(2) -0.023(3) -0.006(3)
C57 0.038(2) 0.065(3) 0.148(5) 0.007(2) -0.031(3) -0.050(3)
C58 0.031(2) 0.082(3) 0.086(3) -0.008(2) -0.010(2) -0.037(3)
O2 0.0462(15) 0.0463(15) 0.0653(18) 0.0030(12) -0.0130(13) -0.0390(14)
C59 0.058(3) 0.051(2) 0.061(3) 0.012(2) -0.023(2) -0.033(2)
C60 0.0381(19) 0.050(2) 0.055(2) -0.0008(17) -0.0110(18) -0.0332(19)
C61 0.041(2) 0.037(2) 0.051(2) 0.0007(16) -0.0063(17) -0.0237(18)
C62 0.044(2) 0.047(2) 0.054(2) -0.0057(17) -0.0115(18) -0.0271(19)
C71 0.158(19) 0.178(19) 0.111(14) -0.048(16) -0.059(14) 0.012(12)
C72 0.082(10) 0.127(17) 0.046(7) 0.011(9) -0.037(7) 0.005(8)
C73 0.144(19) 0.111(13) 0.109(18) -0.007(13) -0.106(17) -0.003(12)
C74 0.22(5) 0.16(3) 0.34(5) -0.01(3) -0.24(4) 0.03(4)
C75 0.089(15) 0.21(3) 0.21(3) -0.024(17) -0.09(2) 0.10(3)
C76 0.088(13) 0.28(3) 0.068(11) 0.068(17) -0.033(10) 0.025(15)
C77 0.048(7) 0.17(3) 0.068(9) 0.015(9) -0.035(7) -0.020(11)
C78 0.113(5) 0.097(4) 0.103(5) -0.037(4) 0.014(4) -0.062(4)
C79 0.068(3) 0.041(2) 0.052(3) -0.005(2) 0.006(2) -0.016(2)
C80 0.067(3) 0.041(2) 0.039(2) -0.005(2) -0.003(2) -0.0109(18)
C81 0.079(3) 0.068(3) 0.040(2) -0.015(3) -0.005(2) -0.012(2)
C82 0.079(4) 0.090(4) 0.050(3) -0.019(3) -0.004(3) -0.014(3)
C83 0.073(4) 0.107(5) 0.056(3) 0.014(4) -0.015(3) -0.005(3)
C84 0.107(5) 0.039(3) 0.065(3) 0.007(3) 0.011(3) 0.001(2)

loop_
_atom_type_symbol
_atom_type_description
_atom_type_scat_dispersion_real
_atom_type_scat_dispersion_imag
_atom_type_scat_source
C C 0.0033 0.0016 'International Tables Vol C Tables 4.2.6.8 and 6.1.1.4'
H H 0.0000 0.0000 'International Tables Vol C Tables 4.2.6.8 and 6.1.1.4'
N N 0.0061 0.0033 'International Tables Vol C Tables 4.2.6.8 and 6.1.1.4'
Ti Ti 0.2776 0.4457 'International Tables Vol C Tables 4.2.6.8 and 6.1.1.4'
O O 0.0106 0.0060 'International Tables Vol C Tables 4.2.6.8 and 6.1.1.4'
Li Li -0.0003 0.0001 'International Tables Vol C Tables 4.2.6.8 and 6.1.1.4'

loop_
_geom_angle_atom_site_label_1
_geom_angle_atom_site_label_2
_geom_angle_atom_site_label_3
_geom_angle
N6 Ti1 N3 95.63(9)
N6 Ti1 N1 95.53(9)
N3 Ti1 N1 149.26(9)
N6 Ti1 N4 149.53(9)
N3 Ti1 N4 91.75(9)
N1 Ti1 N4 92.97(9)
N6 Ti1 N2 102.34(8)
N3 Ti1 N2 74.91(9)
N1 Ti1 N2 74.76(9)
N4 Ti1 N2 108.13(9)
N6 Ti1 N5 75.45(8)
N3 Ti1 N5 106.12(9)
N1 Ti1 N5 104.39(9)
N4 Ti1 N5 74.10(8)
N2 Ti1 N5 177.59(9)
C1 N1 C4 106.8(2)
C1 N1 Ti1 136.5(2)
C4 N1 Ti1 116.19(18)
C5 N2 C9 121.6(2)
C5 N2 Ti1 118.90(17)
C9 N2 Ti1 119.19(17)
C13 N3 C10 107.0(2)
C13 N3 Ti1 135.51(19)
C10 N3 Ti1 117.07(17)
C28 N4 C31 106.7(2)
C28 N4 Ti1 135.34(19)
C31 N4 Ti1 117.54(17)
C32 N5 C36 121.5(2)
C32 N5 Ti1 119.86(17)
C36 N5 Ti1 118.55(18)
C40 N6 C37 106.7(2)
C40 N6 Ti1 137.17(18)
C37 N6 Ti1 115.99(17)
N1 C1 C2 109.9(3)
N1 C1 C26 121.4(3)
C2 C1 C26 128.7(3)
C1 C2 C3 107.8(3)
C4 C3 C2 105.5(3)
C4 C3 C14 131.1(3)
C2 C3 C14 123.3(3)
N1 C4 C3 109.8(2)
N1 C4 C5 115.8(2)
C3 C4 C5 134.1(3)
N2 C5 C6 119.6(2)
N2 C5 C4 112.5(2)
C6 C5 C4 127.9(2)
C7 C6 C5 119.1(3)
C6 C7 C8 121.1(3)
C7 C8 C9 118.5(3)
N2 C9 C8 120.1(2)
N2 C9 C10 112.4(2)
C8 C9 C10 127.4(3)
N3 C10 C11 109.9(2)
N3 C10 C9 115.4(2)
C11 C10 C9 134.5(3)
C10 C11 C12 105.1(2)
C10 C11 C20 130.4(3)
C12 C11 C20 124.3(3)
C13 C12 C11 108.1(3)
N3 C13 C12 109.8(2)
N3 C13 C27 120.9(3)
C12 C13 C27 129.4(3)
C15 C14 C19 117.5(3)
C15 C14 C3 120.3(3)
C19 C14 C3 122.1(3)
C16 C15 C14 121.0(3)
C17 C16 C15 120.6(3)
C16 C17 C18 119.8(3)
C17 C18 C19 120.0(3)
C18 C19 C14 121.2(3)
C25 C20 C21 117.4(3)
C25 C20 C11 120.2(3)
C21 C20 C11 122.3(3)
C22 C21 C20 121.3(3)
C23 C22 C21 120.2(3)
C24 C23 C22 119.6(3)
C23 C24 C25 120.6(3)
C24 C25 C20 120.8(3)
N4 C28 C29 110.2(2)
N4 C28 C53 120.0(3)
C29 C28 C53 129.8(3)
C28 C29 C30 107.9(2)
C31 C30 C29 105.1(2)
C31 C30 C41 128.9(3)
C29 C30 C41 125.8(2)
N4 C31 C30 110.0(2)
N4 C31 C32 115.2(2)
C30 C31 C32 134.6(3)
N5 C32 C33 120.0(2)
N5 C32 C31 112.5(2)
C33 C32 C31 127.5(2)
C34 C33 C32 119.0(3)
C33 C34 C35 120.7(3)
C34 C35 C36 118.8(3)
N5 C36 C35 119.9(2)
N5 C36 C37 112.8(2)
C35 C36 C37 127.3(2)
N6 C37 C38 109.8(2)
N6 C37 C36 116.8(2)
C38 C37 C36 133.3(3)
C37 C38 C39 105.6(2)
C37 C38 C47 129.4(2)
C39 C38 C47 124.8(2)
C40 C39 C38 108.0(2)
N6 C40 C39 109.9(2)
N6 C40 C54 122.7(2)
C39 C40 C54 127.4(2)
C46 C41 C42 117.8(3)
C46 C41 C30 121.5(3)
C42 C41 C30 120.7(2)
C43 C42 C41 121.6(3)
C44 C43 C42 119.7(3)
C45 C44 C43 119.6(3)
C44 C45 C46 120.8(3)
C45 C46 C41 120.4(3)
C52 C47 C48 118.1(3)
C52 C47 C38 120.8(3)
C48 C47 C38 121.1(3)
C49 C48 C47 120.6(3)
C50 C49 C48 120.5(3)
C49 C50 C51 119.6(3)
C50 C51 C52 120.3(3)
C51 C52 C47 120.8(3)
O1 Li1 O2 110.3(4)
O1 Li1 O3 106.1(4)
O2 Li1 O3 100.3(3)
O1 Li1 O3' 115.6(4)
O2 Li1 O3' 103.1(3)
O1 Li1 O4' 116.2(4)
O2 Li1 O4' 104.4(4)
O3' Li1 O4' 105.8(4)
O1 Li1 O4 112.0(4)
O2 Li1 O4 104.9(6)
O3 Li1 O4 122.3(5)
C55 O1 C58 109.3(3)
C55 O1 Li1 124.8(3)
C58 O1 Li1 124.8(3)
O1 C55 C56 103.8(3)
C57 C56 C55 102.4(4)
C56 C57 C58 103.1(4)
O1 C58 C57 106.4(4)
C59 O2 C62 109.4(3)
C59 O2 Li1 122.9(3)
C62 O2 Li1 126.7(3)
O2 C59 C60 106.2(3)
C59 C60 C61 103.0(3)
C60 C61 C62 102.0(3)
O2 C62 C61 105.3(3)
C66 O3 C63 111.2(5)
C66 O3 Li1 124.7(5)
C63 O3 Li1 123.9(5)
O3 C63 C64 105.7(6)
C63 C64 C65 106.3(7)
C66 C65 C64 106.0(6)
O3 C66 C65 107.8(6)
C66' O3' C63' 108.5(6)
C66' O3' Li1 122.3(5)
C63' O3' Li1 123.4(5)
O3' C63' C64' 106.6(5)
C63' C64' C65' 104.7(5)
C66' C65' C64' 103.6(6)
O3' C66' C65' 105.7(6)
C67 O4 C70 112.8(11)
C67 O4 Li1 125.3(9)
C70 O4 Li1 113.0(8)
O4 C67 C68 105.9(9)
C67 C68 C69 97.8(7)
C70 C69 C68 105.8(7)
O4 C70 C69 102.0(9)
C70' O4' C67' 115.7(7)
C70' O4' Li1 122.5(6)
C67' O4' Li1 113.9(6)
O4' C67' C68' 104.1(8)
C67' C68' C69' 106.2(8)
C70' C69' C68' 102.2(7)
O4' C70' C69' 105.0(6)
C73 C72 C77 120.0
C73 C72 C71 124.3(14)
C77 C72 C71 115.5(14)
C74 C73 C72 120.0
C75 C74 C73 120.0
C74 C75 C76 120.0
C77 C76 C75 120.0
C76 C77 C72 120.0
C80 C79 C84 117.3(5)
C80 C79 C78 120.6(5)
C84 C79 C78 122.1(5)
C81 C80 C79 123.2(5)
C82 C81 C80 120.8(5)
C81 C82 C83 120.9(6)
C82 C83 C84 119.4(5)
C79 C84 C83 118.3(5)

loop_
_geom_bond_atom_site_label_1
_geom_bond_atom_site_label_2
_geom_bond_distance
Ti1 N6 2.107(2)
Ti1 N3 2.110(2)
Ti1 N1 2.115(2)
Ti1 N4 2.119(2)
Ti1 N2 2.127(2)
Ti1 N5 2.131(2)
N1 C1 1.361(4)
N1 C4 1.386(4)
N2 C5 1.360(3)
N2 C9 1.361(3)
N3 C13 1.363(4)
N3 C10 1.380(3)
N4 C28 1.357(3)
N4 C31 1.382(3)
N5 C32 1.360(3)
N5 C36 1.362(3)
N6 C40 1.364(3)
N6 C37 1.388(3)
C1 C2 1.381(4)
C1 C26 1.501(4)
C2 C3 1.409(4)
C3 C4 1.397(4)
C3 C14 1.474(4)
C4 C5 1.451(4)
C5 C6 1.391(4)
C6 C7 1.383(4)
C7 C8 1.383(4)
C8 C9 1.393(4)
C9 C10 1.455(4)
C10 C11 1.399(4)
C11 C12 1.413(4)
C11 C20 1.471(4)
C12 C13 1.375(4)
C13 C27 1.494(4)
C14 C15 1.393(4)
C14 C19 1.397(4)
C15 C16 1.382(5)
C16 C17 1.368(5)
C17 C18 1.377(5)
C18 C19 1.385(4)
C20 C25 1.393(4)
C20 C21 1.397(4)
C21 C22 1.382(4)
C22 C23 1.375(5)
C23 C24 1.371(5)
C24 C25 1.389(5)
C28 C29 1.379(4)
C28 C53 1.501(4)
C29 C30 1.408(4)
C30 C31 1.402(4)
C30 C41 1.474(4)
C31 C32 1.446(4)
C32 C33 1.392(4)
C33 C34 1.387(4)
C34 C35 1.388(4)
C35 C36 1.396(4)
C36 C37 1.438(4)
C37 C38 1.399(4)
C38 C39 1.405(4)
C38 C47 1.478(4)
C39 C40 1.381(4)
C40 C54 1.496(4)
C41 C46 1.395(4)
C41 C42 1.396(4)
C42 C43 1.385(4)
C43 C44 1.384(4)
C44 C45 1.380(4)
C45 C46 1.390(4)
C47 C52 1.391(4)
C47 C48 1.393(4)
C48 C49 1.388(4)
C49 C50 1.372(5)
C50 C51 1.375(5)
C51 C52 1.389(4)
Li1 O1 1.879(7)
Li1 O2 1.916(6)
Li1 O3 1.932(8)
Li1 O3' 1.963(8)
Li1 O4' 1.963(10)
Li1 O4 1.977(16)
O1 C55 1.433(5)
O1 C58 1.438(4)
C55 C56 1.508(7)
C56 C57 1.487(7)
C57 C58 1.493(7)
O2 C59 1.436(5)
O2 C62 1.445(4)
C59 C60 1.497(5)
C60 C61 1.505(5)
C61 C62 1.515(5)
O3 C66 1.437(7)
O3 C63 1.450(7)
C63 C64 1.505(8)
C64 C65 1.513(8)
C65 C66 1.483(7)
O3' C66' 1.444(7)
O3' C63' 1.482(7)
C63' C64' 1.508(7)
C64' C65' 1.538(7)
C65' C66' 1.492(8)
O4 C67 1.455(9)
O4 C70 1.467(8)
C67 C68 1.550(9)
C68 C69 1.587(8)
C69 C70 1.561(8)
O4' C70' 1.415(7)
O4' C67' 1.416(8)
C67' C68' 1.488(9)
C68' C69' 1.563(8)
C69' C70' 1.550(8)
C71 C72 1.49(2)
C72 C73 1.39
C72 C77 1.39
C73 C74 1.39
C74 C75 1.39
C75 C76 1.39
C76 C77 1.39
C78 C79 1.504(7)
C79 C80 1.367(6)
C79 C84 1.418(8)
C80 C81 1.345(6)
C81 C82 1.337(7)
C82 C83 1.364(8)
C83 C84 1.434(9)
